data_4034210
loop_
_publ_author_name
'Oubaha, Hamid'
'Demitri, Nicola'
'Rault-Berthelot, Jo\"elle'
'Dubois, Philippe'
'Coulembier, Olivier'
'Bonifazi, Davide'

_publ_section_title
;
 Photoactive Boron-Nitrogen-Carbon Hybrids: From Azo-borazines to
 Polymeric Materials.
;
_journal_issue 14
_journal_name_full 'The Journal of organic chemistry'
_journal_page_first 9101
_journal_page_last 9116
_journal_paper_doi 10.1021/acs.joc.9b01046
_journal_volume 84
_journal_year 2019
_chemical_formula_moiety 'C45 H39 B3 F9 N3 O9 S3'
_chemical_formula_sum 'C45 H39 B3 F9 N3 O9 S3'
_chemical_formula_weight 1065.40
_chemical_name_common 'Tris-triflate borazine'
_space_group_crystal_system monoclinic
_space_group_IT_number 14
_space_group_name_Hall '-P 2yn'
_space_group_name_H-M_alt 'P 1 21/n 1'
_atom_sites_solution_hydrogens geom
_atom_sites_solution_primary direct
_atom_sites_solution_secondary difmap
_audit_creation_method SHELXL-2018/3
_cell_angle_alpha 90
_cell_angle_beta 97.14(3)
_cell_angle_gamma 90
_cell_formula_units_Z 4
_cell_length_a 13.370(3)
_cell_length_b 19.684(4)
_cell_length_c 18.969(4)
_cell_measurement_reflns_used 12643
_cell_measurement_temperature 100(2)
_cell_measurement_theta_max 29.085
_cell_measurement_theta_min 1.474
_cell_volume 4953.5(19)
_computing_cell_refinement 'XDS (Kabsch, 2010)'
_computing_data_collection 'Elettra XRD1 Data Collection SW'
_computing_data_reduction 'XDS (Kabsch, 2010)'
_computing_molecular_graphics 'Ortep3 for Windows - Coot'
_computing_publication_material 'enCIFer - publCIF'
_computing_structure_refinement 'SHELXL-2018/3 (Sheldrick, 2015)'
_computing_structure_solution 'Sir2014 (Burla, 2015)'
_diffrn_ambient_temperature 100(2)
_diffrn_measured_fraction_theta_full 0.994
_diffrn_measured_fraction_theta_max 0.981
_diffrn_measurement_device_type
;
'Huber 4-circles Kappa Goniometer, Pilatus 2M detector'
;
_diffrn_measurement_method 'Rotating crystal'
_diffrn_radiation_type Synchrotron
_diffrn_radiation_wavelength 0.700
_diffrn_reflns_av_R_equivalents 0.0530
_diffrn_reflns_av_unetI/netI 0.0214
_diffrn_reflns_Laue_measured_fraction_full 0.994
_diffrn_reflns_Laue_measured_fraction_max 0.981
_diffrn_reflns_limit_h_max 15
_diffrn_reflns_limit_h_min -18
_diffrn_reflns_limit_k_max 28
_diffrn_reflns_limit_k_min -28
_diffrn_reflns_limit_l_max 27
_diffrn_reflns_limit_l_min -27
_diffrn_reflns_number 181346
_diffrn_reflns_point_group_measured_fraction_full 0.994
_diffrn_reflns_point_group_measured_fraction_max 0.981
_diffrn_reflns_theta_full 24.835
_diffrn_reflns_theta_max 29.999
_diffrn_reflns_theta_min 1.474
_diffrn_source 'Elettra Synchrotron - XRD1 BL'
_diffrn_standards_decay_% 0
_diffrn_standards_interval_count 0
_diffrn_standards_number 0
_exptl_absorpt_coefficient_mu 0.227
_exptl_absorpt_correction_type none
_exptl_crystal_colour Colourless
_exptl_crystal_density_diffrn 1.429
_exptl_crystal_description 'Thin plate'
_exptl_crystal_F_000 2184
_exptl_crystal_size_max 0.100
_exptl_crystal_size_mid 0.050
_exptl_crystal_size_min 0.050
_refine_diff_density_max 1.000
_refine_diff_density_min -1.043
_refine_diff_density_rms 0.075
_refine_ls_extinction_coef 0.0049(4)
_refine_ls_extinction_expression Fc^*^=kFc[1+0.001xFc^2^\l^3^/sin(2\q)]^-1/4^
_refine_ls_extinction_method 'SHELXL-2018/3 (Sheldrick 2018)'
_refine_ls_goodness_of_fit_ref 0.991
_refine_ls_hydrogen_treatment constr
_refine_ls_matrix_type full
_refine_ls_number_parameters 697
_refine_ls_number_reflns 14798
_refine_ls_number_restraints 79
_refine_ls_restrained_S_all 1.050
_refine_ls_R_factor_all 0.0596
_refine_ls_R_factor_gt 0.0545
_refine_ls_shift/su_max 0.005
_refine_ls_shift/su_mean 0.000
_refine_ls_structure_factor_coef Fsqd
_refine_ls_weighting_details 'w=1/[\s^2^(Fo^2^)+(0.0796P)^2^+4.4363P] where P=(Fo^2^+2Fc^2^)/3'
_refine_ls_weighting_scheme calc
_refine_ls_wR_factor_gt 0.1467
_refine_ls_wR_factor_ref 0.1516
_reflns_Friedel_coverage 0.000
_reflns_number_gt 13209
_reflns_number_total 14798
_reflns_threshold_expression 'I > 2\s(I)'
_cod_data_source_file jo9b01046_si_003.cif
_cod_data_source_block 4
_cod_original_cell_volume 4953.4(17)
_cod_original_sg_symbol_H-M 'P 21/n'
_cod_database_code 4034210
_shelx_shelxl_version_number 2018/3
_shelx_space_group_comment
;
The symmetry employed for this shelxl refinement is uniquely defined
by the following loop, which should always be used as a source of
symmetry information in preference to the above space-group names.
They are only intended as comments.
;
_shelx_estimated_absorpt_t_min 0.978
_shelx_estimated_absorpt_t_max 0.989

loop_
_space_group_symop_operation_xyz
'x, y, z'
'-x+1/2, y+1/2, -z+1/2'
'-x, -y, -z'
'x-1/2, -y-1/2, z-1/2'

loop_
_atom_site_label
_atom_site_type_symbol
_atom_site_fract_x
_atom_site_fract_y
_atom_site_fract_z
_atom_site_U_iso_or_equiv
_atom_site_adp_type
_atom_site_occupancy
_atom_site_site_symmetry_order
_atom_site_calc_flag
_atom_site_refinement_flags_posn
_atom_site_refinement_flags_adp
_atom_site_refinement_flags_occupancy
_atom_site_disorder_assembly
_atom_site_disorder_group
N1C_1 N 0.36294(9) 0.26594(6) 1.02108(6) 0.0198(2) Uani 1 1 d D . . . .
C1C_1 C 0.26848(11) 0.28152(7) 1.04756(8) 0.0222(3) Uani 1 1 d . . . . .
C2C_1 C 0.17871(13) 0.27113(9) 1.00337(9) 0.0291(3) Uani 1 1 d . . . . .
H2C_1 H 0.180166 0.253875 0.956741 0.035 Uiso 1 1 calc R U . . .
C3C_1 C 0.08688(14) 0.28589(10) 1.02711(11) 0.0370(4) Uani 1 1 d . . . . .
H3C_1 H 0.025854 0.279185 0.996498 0.044 Uiso 1 1 calc R U . . .
C4C_1 C 0.08419(14) 0.31036(10) 1.09538(12) 0.0376(4) Uani 1 1 d . . . . .
H4C_1 H 0.021479 0.320389 1.111707 0.045 Uiso 1 1 calc R U . . .
C5C_1 C 0.17347(15) 0.32009(9) 1.13960(10) 0.0339(4) Uani 1 1 d . . . . .
H5C_1 H 0.171769 0.336329 1.186602 0.041 Uiso 1 1 calc R U . . .
C6C_1 C 0.26564(13) 0.30630(8) 1.11581(9) 0.0266(3) Uani 1 1 d . . . . .
H6C_1 H 0.326611 0.313836 1.146233 0.032 Uiso 1 1 calc R U . . .
B1C_1 B 0.43012(11) 0.21304(7) 1.05481(8) 0.0204(3) Uani 1 1 d D . . . .
C7C_1 C 0.40253(13) 0.17798(8) 1.12568(9) 0.0129(4) Uani 0.7 1 d DG . P A 1
C8C_1 C 0.33022(17) 0.12689(11) 1.12078(9) 0.0199(6) Uani 0.7 1 d G . P A 1
C9C_1 C 0.30533(18) 0.09575(11) 1.18202(12) 0.0324(10) Uani 0.7 1 d DG . P A 1
H9C_1 H 0.255916 0.060833 1.178675 0.039 Uiso 0.7 1 calc R U P A 1
C10C_1 C 0.35275(17) 0.11570(10) 1.24816(10) 0.0311(7) Uani 0.7 1 d DG . P A 1
C11C_1 C 0.42505(15) 0.16678(9) 1.25306(8) 0.0179(4) Uani 0.7 1 d DG U P A 1
H11C_1 H 0.457458 0.180415 1.298258 0.021 Uiso 0.7 1 calc R U P A 1
C12C_1 C 0.44994(13) 0.19793(7) 1.19182(10) 0.0126(3) Uani 0.7 1 d G . P A 1
C13C_1 C 0.2768(6) 0.1023(4) 1.0492(6) 0.036(3) Uani 0.7 1 d . . P A 1
H13A_1 H 0.273550 0.052532 1.049110 0.053 Uiso 0.7 1 calc R U P A 1
H13B_1 H 0.314414 0.117600 1.010957 0.053 Uiso 0.7 1 calc R U P A 1
H13C_1 H 0.208374 0.120926 1.041735 0.053 Uiso 0.7 1 calc R U P A 1
C14C_1 C 0.5294(4) 0.2524(2) 1.1979(3) 0.0202(8) Uani 0.7 1 d . . P A 1
H14A_1 H 0.536741 0.271535 1.245912 0.030 Uiso 0.7 1 calc R U P A 1
H14B_1 H 0.509530 0.288319 1.163202 0.030 Uiso 0.7 1 calc R U P A 1
H14C_1 H 0.593785 0.232731 1.188425 0.030 Uiso 0.7 1 calc R U P A 1
O1C_1 O 0.3225(3) 0.08891(14) 1.31071(17) 0.0429(8) Uani 0.7 1 d D . P A 1
S1C_1 S 0.34474(7) 0.01414(4) 1.33103(4) 0.03284(15) Uani 0.7 1 d D . P A 1
O2C_1 O 0.3986(2) -0.01825(9) 1.28305(10) 0.0433(5) Uani 0.7 1 d D . P A 1
O3C_1 O 0.25440(18) -0.01334(13) 1.35285(15) 0.0579(7) Uani 0.7 1 d D . P A 1
C15C_1 C 0.42856(19) 0.02960(13) 1.41164(12) 0.0325(5) Uani 0.7 1 d D . P A 1
F1C_1 F 0.38254(15) 0.06069(10) 1.46005(8) 0.0459(5) Uani 0.7 1 d D . P A 1
F2C_1 F 0.5063(3) 0.06682(19) 1.3975(2) 0.0658(12) Uani 0.7 1 d D . P A 1
F3C_1 F 0.46283(19) -0.02916(10) 1.43692(11) 0.0597(6) Uani 0.7 1 d D . P A 1
C7D_1 C 0.3900(4) 0.1765(3) 1.1163(3) 0.037(2) Uiso 0.3 1 d DG . P A 2
C8D_1 C 0.3189(5) 0.1249(3) 1.1153(2) 0.0287(19) Uiso 0.3 1 d G . P A 2
C9D_1 C 0.2939(4) 0.0985(3) 1.1787(3) 0.0135(12) Uiso 0.3 1 d DG U P A 2
H9D_1 H 0.245276 0.063195 1.178059 0.016 Uiso 0.3 1 calc R U P A 2
C10D_1 C 0.3400(4) 0.1236(2) 1.2432(2) 0.0115(10) Uiso 0.3 1 d G U P A 2
C11D_1 C 0.4111(4) 0.1752(3) 1.2442(3) 0.038(2) Uiso 0.3 1 d DG . P A 2
H11D_1 H 0.442645 0.192405 1.288213 0.046 Uiso 0.3 1 calc R U P A 2
C12D_1 C 0.4361(3) 0.2017(2) 1.1807(4) 0.041(2) Uiso 0.3 1 d G U P A 2
C13D_1 C 0.2746(14) 0.0998(10) 1.0480(13) 0.027(6) Uiso 0.3 1 d . . P A 2
H13L_1 H 0.226213 0.063807 1.055266 0.040 Uiso 0.3 1 calc R U P A 2
H13M_1 H 0.239758 0.136829 1.020592 0.040 Uiso 0.3 1 calc R U P A 2
H13N_1 H 0.327462 0.081333 1.022037 0.040 Uiso 0.3 1 calc R U P A 2
C14D_1 C 0.5170(11) 0.2586(8) 1.1928(9) 0.034(4) Uiso 0.3 1 d . . P A 2
H14L_1 H 0.532189 0.275696 1.146789 0.051 Uiso 0.3 1 calc R U P A 2
H14M_1 H 0.491216 0.295857 1.219740 0.051 Uiso 0.3 1 calc R U P A 2
H14N_1 H 0.578485 0.240242 1.219518 0.051 Uiso 0.3 1 calc R U P A 2
O1D_1 O 0.3083(4) 0.0997(2) 1.3076(3) 0.0168(10) Uiso 0.3 1 d D . P A 2
S1D_1 S 0.31361(13) 0.02649(9) 1.33581(9) 0.0262(4) Uiso 0.3 1 d D . P A 2
O2D_1 O 0.2785(4) -0.0197(3) 1.2828(3) 0.0524(13) Uiso 0.3 1 d D . P A 2
O3D_1 O 0.2698(5) 0.0256(3) 1.4017(3) 0.0586(15) Uiso 0.3 1 d D . P A 2
C15D_1 C 0.4477(4) 0.0170(4) 1.3587(4) 0.059(2) Uiso 0.3 1 d D . P A 2
F1D_1 F 0.4877(6) 0.0704(3) 1.3961(4) 0.052(2) Uiso 0.3 1 d D . P A 2
F2D_1 F 0.4896(4) 0.0109(3) 1.2993(3) 0.0761(16) Uiso 0.3 1 d D . P A 2
F3D_1 F 0.4667(5) -0.0378(3) 1.3987(3) 0.0734(17) Uiso 0.3 1 d D . P A 2
N1A_1 N 0.51850(9) 0.19892(6) 1.02394(6) 0.0196(2) Uani 1 1 d D . . . .
C1A_1 C 0.59355(11) 0.15418(7) 1.06037(8) 0.0218(3) Uani 1 1 d . . . . .
C2A_1 C 0.57268(13) 0.08607(8) 1.07200(10) 0.0309(3) Uani 1 1 d . . . . .
H2A_1 H 0.507694 0.068148 1.056490 0.037 Uiso 1 1 calc R U . . .
C3A_1 C 0.64749(16) 0.04435(10) 1.10648(13) 0.0415(5) Uani 1 1 d . . . . .
H3A_1 H 0.633339 -0.002193 1.114070 0.050 Uiso 1 1 calc R U . . .
C4A_1 C 0.74209(16) 0.06996(11) 1.12975(12) 0.0420(5) Uani 1 1 d . . . . .
H4A_1 H 0.792748 0.041145 1.153143 0.050 Uiso 1 1 calc R U . . .
C5A_1 C 0.76276(14) 0.13803(10) 1.11878(10) 0.0337(3) Uani 1 1 d . . . . .
H5A_1 H 0.827602 0.155946 1.134757 0.040 Uiso 1 1 calc R U . . .
C6A_1 C 0.68840(12) 0.17989(8) 1.08437(8) 0.0255(3) Uani 1 1 d . . . . .
H6A_1 H 0.702591 0.226500 1.077223 0.031 Uiso 1 1 calc R U . . .
B1A_1 B 0.54043(12) 0.22938(7) 0.95835(8) 0.0190(3) Uani 1 1 d . . . . .
C7A_1 C 0.63300(11) 0.20521(7) 0.92029(7) 0.0194(2) Uani 1 1 d . . . . .
C8A_1 C 0.62797(11) 0.14243(7) 0.88423(8) 0.0218(3) Uani 1 1 d . . . . .
C9A_1 C 0.70528(13) 0.12216(8) 0.84614(8) 0.0255(3) Uani 1 1 d . . . . .
H9A_1 H 0.701446 0.080488 0.820687 0.031 Uiso 1 1 calc R U . . .
C10A_1 C 0.78735(13) 0.16424(8) 0.84644(9) 0.0262(3) Uani 1 1 d . . . . .
C11A_1 C 0.79673(12) 0.22524(8) 0.88225(9) 0.0261(3) Uani 1 1 d . . . . .
H11A_1 H 0.855303 0.252452 0.881648 0.031 Uiso 1 1 calc R U . . .
C12A_1 C 0.71864(12) 0.24621(7) 0.91932(8) 0.0220(3) Uani 1 1 d . . . . .
C13A_1 C 0.53899(13) 0.09549(8) 0.88482(10) 0.0297(3) Uani 1 1 d . . . . .
H13D_1 H 0.532940 0.066668 0.842377 0.045 Uiso 1 1 calc R U . . .
H13E_1 H 0.477370 0.122407 0.885063 0.045 Uiso 1 1 calc R U . . .
H13F_1 H 0.548814 0.066883 0.927400 0.045 Uiso 1 1 calc R U . . .
C14A_1 C 0.72940(13) 0.31359(8) 0.95706(9) 0.0280(3) Uani 1 1 d . . . . .
H14D_1 H 0.793199 0.314602 0.988675 0.042 Uiso 1 1 calc R U . . .
H14E_1 H 0.673218 0.319815 0.985045 0.042 Uiso 1 1 calc R U . . .
H14F_1 H 0.728799 0.350214 0.922010 0.042 Uiso 1 1 calc R U . . .
O1A_1 O 0.86526(11) 0.14846(7) 0.80344(7) 0.0353(3) Uani 1 1 d . . . . .
S1A_1 S 0.93347(3) 0.08452(2) 0.81713(3) 0.03711(12) Uani 1 1 d . . . . .
O2A_1 O 0.88198(12) 0.02862(7) 0.84271(12) 0.0532(5) Uani 1 1 d . . . . .
O3A_1 O 0.98762(12) 0.07967(9) 0.75810(10) 0.0501(4) Uani 1 1 d . . . . .
C15A_1 C 1.02342(18) 0.11383(12) 0.89142(14) 0.0467(5) Uani 1 1 d . . . . .
F1A_1 F 1.06249(14) 0.17258(9) 0.87575(9) 0.0683(5) Uani 1 1 d . . . . .
F2A_1 F 0.97928(13) 0.12146(9) 0.94939(8) 0.0601(4) Uani 1 1 d . . . . .
F3A_1 F 1.09617(13) 0.06855(11) 0.90355(11) 0.0779(6) Uani 1 1 d . . . . .
N1B_1 N 0.47389(9) 0.28209(6) 0.92783(6) 0.0194(2) Uani 1 1 d . . . . .
C1B_1 C 0.49525(11) 0.31445(7) 0.86312(8) 0.0209(3) Uani 1 1 d . . . . .
C2B_1 C 0.52286(12) 0.38253(7) 0.86297(9) 0.0255(3) Uani 1 1 d . . . . .
H2B_1 H 0.528550 0.407897 0.905888 0.031 Uiso 1 1 calc R U . . .
C3B_1 C 0.54219(14) 0.41368(9) 0.80024(10) 0.0328(3) Uani 1 1 d . . . . .
H3B_1 H 0.560502 0.460313 0.800315 0.039 Uiso 1 1 calc R U . . .
C4B_1 C 0.53470(15) 0.37659(10) 0.73747(10) 0.0353(4) Uani 1 1 d . . . . .
H4B_1 H 0.547947 0.397775 0.694595 0.042 Uiso 1 1 calc R U . . .
C5B_1 C 0.50787(14) 0.30862(10) 0.73763(9) 0.0322(3) Uani 1 1 d . . . . .
H5B_1 H 0.503484 0.283110 0.694842 0.039 Uiso 1 1 calc R U . . .
C6B_1 C 0.48729(13) 0.27749(8) 0.80013(8) 0.0261(3) Uani 1 1 d . . . . .
H6B_1 H 0.467823 0.231067 0.799784 0.031 Uiso 1 1 calc R U . . .
B1B_1 B 0.38907(12) 0.30508(7) 0.96143(8) 0.0191(3) Uani 1 1 d . . . . .
C7B_1 C 0.33090(11) 0.37288(7) 0.93741(8) 0.0194(2) Uani 1 1 d . . . . .
C8B_1 C 0.35101(11) 0.43102(7) 0.98049(8) 0.0199(2) Uani 1 1 d . . . . .
C9B_1 C 0.30366(11) 0.49259(7) 0.96093(8) 0.0223(3) Uani 1 1 d . . . . .
H9B_1 H 0.315943 0.531854 0.989825 0.027 Uiso 1 1 calc R U . . .
C10B_1 C 0.23873(11) 0.49495(7) 0.89870(9) 0.0228(3) Uani 1 1 d . . . . .
C11B_1 C 0.21769(12) 0.43978(7) 0.85479(8) 0.0241(3) Uani 1 1 d . . . . .
H11B_1 H 0.172736 0.443740 0.812087 0.029 Uiso 1 1 calc R U . . .
C12B_1 C 0.26397(12) 0.37777(7) 0.87444(8) 0.0224(3) Uani 1 1 d . . . . .
C13B_1 C 0.42452(12) 0.42892(7) 1.04742(8) 0.0242(3) Uani 1 1 d . . . . .
H13G_1 H 0.457900 0.473132 1.054761 0.036 Uiso 1 1 calc R U . . .
H13H_1 H 0.475162 0.393683 1.043046 0.036 Uiso 1 1 calc R U . . .
H13I_1 H 0.388326 0.418586 1.087986 0.036 Uiso 1 1 calc R U . . .
C14B_1 C 0.23930(14) 0.31721(8) 0.82665(9) 0.0289(3) Uani 1 1 d . . . . .
H14G_1 H 0.166807 0.307914 0.822735 0.043 Uiso 1 1 calc R U . . .
H14H_1 H 0.276767 0.277491 0.846764 0.043 Uiso 1 1 calc R U . . .
H14I_1 H 0.258286 0.326910 0.779412 0.043 Uiso 1 1 calc R U . . .
O1B_1 O 0.18396(8) 0.55643(6) 0.87957(7) 0.0276(2) Uani 1 1 d . . . . .
S1B_1 S 0.23718(3) 0.62078(2) 0.85370(2) 0.02331(9) Uani 1 1 d . . . . .
O2B_1 O 0.33823(9) 0.62680(6) 0.88516(6) 0.0273(2) Uani 1 1 d . . . . .
O3B_1 O 0.16732(11) 0.67469(6) 0.85446(9) 0.0378(3) Uani 1 1 d . . . . .
C15B_1 C 0.24222(16) 0.60005(10) 0.76031(10) 0.0356(4) Uani 1 1 d . . . . .
F1B_1 F 0.30244(11) 0.54807(6) 0.75422(7) 0.0447(3) Uani 1 1 d . . . . .
F2B_1 F 0.27712(13) 0.65345(7) 0.72844(7) 0.0545(4) Uani 1 1 d . . . . .
F3B_1 F 0.15139(12) 0.58495(10) 0.72962(8) 0.0672(5) Uani 1 1 d . . . . .

loop_
_atom_site_aniso_label
_atom_site_aniso_U_11
_atom_site_aniso_U_22
_atom_site_aniso_U_33
_atom_site_aniso_U_23
_atom_site_aniso_U_13
_atom_site_aniso_U_12
N1C_1 0.0210(5) 0.0164(5) 0.0230(5) 0.0001(4) 0.0070(4) -0.0013(4)
C1C_1 0.0220(6) 0.0183(6) 0.0277(7) 0.0025(5) 0.0087(5) -0.0001(5)
C2C_1 0.0249(7) 0.0306(8) 0.0326(8) 0.0016(6) 0.0065(6) -0.0032(6)
C3C_1 0.0237(8) 0.0408(9) 0.0474(10) 0.0084(8) 0.0081(7) -0.0005(7)
C4C_1 0.0295(8) 0.0362(9) 0.0508(11) 0.0103(8) 0.0202(8) 0.0064(7)
C5C_1 0.0384(9) 0.0298(8) 0.0369(9) 0.0029(6) 0.0187(7) 0.0058(7)
C6C_1 0.0290(7) 0.0230(7) 0.0291(7) 0.0006(5) 0.0094(6) 0.0022(5)
B1C_1 0.0226(7) 0.0166(6) 0.0225(7) 0.0008(5) 0.0051(5) -0.0032(5)
C7C_1 0.0115(8) 0.0124(8) 0.0152(8) 0.0028(6) 0.0025(7) -0.0021(6)
C8C_1 0.0192(10) 0.0175(10) 0.0236(10) 0.0018(7) 0.0048(7) -0.0052(7)
C9C_1 0.0328(17) 0.0244(13) 0.0419(17) 0.0059(10) 0.0126(11) -0.0060(10)
C10C_1 0.0388(16) 0.0235(12) 0.0340(14) 0.0121(10) 0.0162(11) 0.0055(11)
C11C_1 0.0256(9) 0.0146(8) 0.0139(8) 0.0057(7) 0.0044(7) 0.0023(7)
C12C_1 0.0155(8) 0.0112(7) 0.0109(8) 0.0037(5) 0.0005(6) 0.0005(6)
C13C_1 0.042(4) 0.029(3) 0.035(3) -0.0002(11) 0.0032(11) -0.0180(17)
C14C_1 0.0212(15) 0.0170(13) 0.0218(13) 0.0037(9) -0.0001(11) -0.0023(9)
O1C_1 0.0599(19) 0.0353(13) 0.0384(12) 0.0179(10) 0.0259(12) 0.0044(12)
S1C_1 0.0389(4) 0.0246(3) 0.0369(3) 0.0117(2) 0.0121(3) -0.0004(3)
O2C_1 0.0815(16) 0.0200(8) 0.0293(9) -0.0016(6) 0.0106(9) 0.0049(9)
O3C_1 0.0441(12) 0.0539(14) 0.0749(17) 0.0426(13) 0.0045(11) -0.0149(10)
C15C_1 0.0349(12) 0.0350(12) 0.0297(11) -0.0015(9) 0.0123(9) 0.0140(10)
F1C_1 0.0603(11) 0.0527(10) 0.0281(7) 0.0032(7) 0.0187(7) 0.0328(9)
F2C_1 0.0331(14) 0.095(2) 0.0706(19) -0.0183(14) 0.0121(12) -0.0093(13)
F3C_1 0.0879(16) 0.0452(11) 0.0423(10) -0.0074(8) -0.0058(10) 0.0402(11)
N1A_1 0.0221(5) 0.0148(5) 0.0229(5) 0.0027(4) 0.0061(4) -0.0001(4)
C1A_1 0.0249(7) 0.0174(6) 0.0242(6) 0.0044(5) 0.0068(5) 0.0009(5)
C2A_1 0.0296(8) 0.0204(7) 0.0437(9) 0.0103(6) 0.0082(7) -0.0007(6)
C3A_1 0.0391(10) 0.0261(8) 0.0607(12) 0.0216(8) 0.0114(9) 0.0051(7)
C4A_1 0.0356(9) 0.0409(10) 0.0499(11) 0.0234(9) 0.0068(8) 0.0103(8)
C5A_1 0.0275(8) 0.0387(9) 0.0344(8) 0.0097(7) 0.0024(6) 0.0021(7)
C6A_1 0.0263(7) 0.0237(7) 0.0270(7) 0.0038(5) 0.0049(5) -0.0009(5)
B1A_1 0.0228(7) 0.0133(6) 0.0218(6) -0.0006(5) 0.0058(5) -0.0017(5)
C7A_1 0.0240(6) 0.0142(5) 0.0208(6) 0.0004(4) 0.0053(5) -0.0001(4)
C8A_1 0.0244(7) 0.0167(6) 0.0244(6) -0.0016(5) 0.0032(5) -0.0006(5)
C9A_1 0.0303(7) 0.0195(6) 0.0276(7) -0.0058(5) 0.0065(6) 0.0005(5)
C10A_1 0.0288(7) 0.0234(7) 0.0288(7) -0.0043(5) 0.0124(6) 0.0008(5)
C11A_1 0.0280(7) 0.0202(6) 0.0323(7) -0.0026(5) 0.0130(6) -0.0041(5)
C12A_1 0.0271(7) 0.0161(6) 0.0240(6) -0.0010(5) 0.0082(5) -0.0023(5)
C13A_1 0.0271(7) 0.0217(7) 0.0405(9) -0.0084(6) 0.0050(6) -0.0044(5)
C14A_1 0.0333(8) 0.0178(6) 0.0347(8) -0.0060(5) 0.0114(6) -0.0066(5)
O1A_1 0.0384(7) 0.0315(6) 0.0404(7) -0.0071(5) 0.0219(5) 0.0001(5)
S1A_1 0.0299(2) 0.0266(2) 0.0574(3) -0.01591(18) 0.01583(19) -0.00337(15)
O2A_1 0.0369(8) 0.0244(6) 0.1022(14) -0.0076(7) 0.0241(8) -0.0026(5)
O3A_1 0.0371(8) 0.0503(9) 0.0668(10) -0.0310(8) 0.0218(7) -0.0048(6)
C15A_1 0.0419(11) 0.0457(11) 0.0534(12) -0.0071(9) 0.0088(9) -0.0009(9)
F1A_1 0.0758(11) 0.0692(10) 0.0594(9) -0.0173(8) 0.0061(8) -0.0398(9)
F2A_1 0.0646(9) 0.0714(10) 0.0448(7) 0.0012(7) 0.0090(7) 0.0108(8)
F3A_1 0.0472(9) 0.0912(14) 0.0919(13) -0.0148(11) -0.0042(8) 0.0223(9)
N1B_1 0.0252(6) 0.0132(5) 0.0208(5) 0.0011(4) 0.0072(4) -0.0006(4)
C1B_1 0.0242(6) 0.0173(6) 0.0223(6) 0.0033(5) 0.0071(5) 0.0021(5)
C2B_1 0.0305(8) 0.0180(6) 0.0291(7) 0.0035(5) 0.0082(6) -0.0004(5)
C3B_1 0.0361(9) 0.0264(7) 0.0371(8) 0.0123(6) 0.0100(7) -0.0009(6)
C4B_1 0.0375(9) 0.0408(9) 0.0294(8) 0.0144(7) 0.0111(7) 0.0038(7)
C5B_1 0.0377(9) 0.0372(9) 0.0229(7) 0.0041(6) 0.0087(6) 0.0088(7)
C6B_1 0.0331(8) 0.0221(6) 0.0236(7) 0.0007(5) 0.0062(5) 0.0043(5)
B1B_1 0.0226(7) 0.0134(6) 0.0216(6) -0.0009(5) 0.0040(5) -0.0015(5)
C7B_1 0.0203(6) 0.0148(5) 0.0236(6) -0.0004(4) 0.0057(5) -0.0006(4)
C8B_1 0.0200(6) 0.0157(5) 0.0246(6) -0.0015(5) 0.0053(5) -0.0009(4)
C9B_1 0.0216(6) 0.0161(6) 0.0300(7) -0.0021(5) 0.0063(5) -0.0003(5)
C10B_1 0.0192(6) 0.0158(6) 0.0337(7) 0.0029(5) 0.0049(5) 0.0014(4)
C11B_1 0.0225(7) 0.0197(6) 0.0296(7) 0.0023(5) 0.0006(5) -0.0015(5)
C12B_1 0.0244(7) 0.0172(6) 0.0255(6) -0.0005(5) 0.0029(5) -0.0025(5)
C13B_1 0.0273(7) 0.0190(6) 0.0260(7) -0.0028(5) 0.0018(5) -0.0011(5)
C14B_1 0.0350(8) 0.0213(7) 0.0290(7) -0.0044(5) -0.0009(6) -0.0027(6)
O1B_1 0.0208(5) 0.0180(5) 0.0442(7) 0.0048(4) 0.0052(4) 0.0026(4)
S1B_1 0.02365(18) 0.01522(15) 0.03073(18) 0.00006(12) 0.00206(13) 0.00146(11)
O2B_1 0.0267(5) 0.0225(5) 0.0318(6) 0.0000(4) -0.0002(4) -0.0036(4)
O3B_1 0.0348(7) 0.0202(5) 0.0586(9) 0.0033(5) 0.0074(6) 0.0080(5)
C15B_1 0.0419(10) 0.0335(8) 0.0297(8) -0.0008(6) -0.0016(7) -0.0072(7)
F1B_1 0.0626(8) 0.0335(6) 0.0419(6) -0.0103(5) 0.0215(6) -0.0049(5)
F2B_1 0.0861(11) 0.0415(7) 0.0356(6) 0.0120(5) 0.0062(6) -0.0092(7)
F3B_1 0.0559(9) 0.0914(13) 0.0475(8) -0.0117(8) -0.0201(7) -0.0174(8)

loop_
_atom_type_symbol
_atom_type_description
_atom_type_scat_dispersion_real
_atom_type_scat_dispersion_imag
_atom_type_scat_source
C C 0.0030 0.0016 'International Tables Vol C Tables 4.2.6.8 and 6.1.1.4'
H H 0.0000 0.0000 'International Tables Vol C Tables 4.2.6.8 and 6.1.1.4'
B B 0.0015 0.0007 'International Tables Vol C Tables 4.2.6.8 and 6.1.1.4'
N N 0.0059 0.0032 'International Tables Vol C Tables 4.2.6.8 and 6.1.1.4'
O O 0.0105 0.0059 'International Tables Vol C Tables 4.2.6.8 and 6.1.1.4'
F F 0.0170 0.0100 'International Tables Vol C Tables 4.2.6.8 and 6.1.1.4'
S S 0.1218 0.1208 'International Tables Vol C Tables 4.2.6.8 and 6.1.1.4'

loop_
_geom_angle_atom_site_label_1
_geom_angle_atom_site_label_2
_geom_angle_atom_site_label_3
_geom_angle
B1B_1 N1C_1 C1C_1 117.64(12)
B1B_1 N1C_1 B1C_1 121.60(12)
C1C_1 N1C_1 B1C_1 120.75(12)
C6C_1 C1C_1 C2C_1 119.47(15)
C6C_1 C1C_1 N1C_1 121.58(14)
C2C_1 C1C_1 N1C_1 118.95(14)
C1C_1 C2C_1 C3C_1 120.32(17)
C1C_1 C2C_1 H2C_1 119.8
C3C_1 C2C_1 H2C_1 119.8
C4C_1 C3C_1 C2C_1 120.12(18)
C4C_1 C3C_1 H3C_1 119.9
C2C_1 C3C_1 H3C_1 119.9
C5C_1 C4C_1 C3C_1 119.58(16)
C5C_1 C4C_1 H4C_1 120.2
C3C_1 C4C_1 H4C_1 120.2
C4C_1 C5C_1 C6C_1 120.56(17)
C4C_1 C5C_1 H5C_1 119.7
C6C_1 C5C_1 H5C_1 119.7
C1C_1 C6C_1 C5C_1 119.95(17)
C1C_1 C6C_1 H6C_1 120.0
C5C_1 C6C_1 H6C_1 120.0
N1A_1 B1C_1 N1C_1 117.22(12)
N1A_1 B1C_1 C7D_1 128.16(12)
N1C_1 B1C_1 C7D_1 114.44(12)
N1A_1 B1C_1 C7C_1 123.95(10)
N1C_1 B1C_1 C7C_1 118.75(10)
C8C_1 C7C_1 C12C_1 120.0
C8C_1 C7C_1 B1C_1 119.25(14)
C12C_1 C7C_1 B1C_1 120.75(14)
C9C_1 C8C_1 C7C_1 120.0
C9C_1 C8C_1 C13C_1 117.9(4)
C7C_1 C8C_1 C13C_1 122.1(4)
C8C_1 C9C_1 C10C_1 120.0
C8C_1 C9C_1 H9C_1 120.0
C10C_1 C9C_1 H9C_1 120.0
C11C_1 C10C_1 C9C_1 120.0
C11C_1 C10C_1 O1C_1 119.10(19)
C9C_1 C10C_1 O1C_1 120.68(19)
C12C_1 C11C_1 C10C_1 120.0
C12C_1 C11C_1 H11C_1 120.0
C10C_1 C11C_1 H11C_1 120.0
C11C_1 C12C_1 C7C_1 120.0
C11C_1 C12C_1 C14C_1 119.4(2)
C7C_1 C12C_1 C14C_1 120.6(2)
C8C_1 C13C_1 H13A_1 109.5
C8C_1 C13C_1 H13B_1 109.5
H13A_1 C13C_1 H13B_1 109.5
C8C_1 C13C_1 H13C_1 109.5
H13A_1 C13C_1 H13C_1 109.5
H13B_1 C13C_1 H13C_1 109.5
C12C_1 C14C_1 H14A_1 109.5
C12C_1 C14C_1 H14B_1 109.5
H14A_1 C14C_1 H14B_1 109.5
C12C_1 C14C_1 H14C_1 109.5
H14A_1 C14C_1 H14C_1 109.5
H14B_1 C14C_1 H14C_1 109.5
C10C_1 O1C_1 S1C_1 120.3(2)
O2C_1 S1C_1 O3C_1 122.90(18)
O2C_1 S1C_1 O1C_1 112.03(14)
O3C_1 S1C_1 O1C_1 106.88(17)
O2C_1 S1C_1 C15C_1 108.38(13)
O3C_1 S1C_1 C15C_1 106.03(14)
O1C_1 S1C_1 C15C_1 97.52(17)
F3C_1 C15C_1 F1C_1 109.1(2)
F3C_1 C15C_1 F2C_1 108.3(3)
F1C_1 C15C_1 F2C_1 109.3(3)
F3C_1 C15C_1 S1C_1 108.21(19)
F1C_1 C15C_1 S1C_1 111.96(18)
F2C_1 C15C_1 S1C_1 110.0(2)
C8D_1 C7D_1 C12D_1 120.0
C8D_1 C7D_1 B1C_1 129.8(5)
C12D_1 C7D_1 B1C_1 110.2(5)
C7D_1 C8D_1 C9D_1 120.0
C7D_1 C8D_1 C13D_1 118.2(10)
C9D_1 C8D_1 C13D_1 121.8(11)
C10D_1 C9D_1 C8D_1 120.0
C10D_1 C9D_1 H9D_1 120.0
C8D_1 C9D_1 H9D_1 120.0
C11D_1 C10D_1 C9D_1 120.0
C11D_1 C10D_1 O1D_1 120.4(3)
C9D_1 C10D_1 O1D_1 119.4(3)
C10D_1 C11D_1 C12D_1 120.0
C10D_1 C11D_1 H11D_1 120.0
C12D_1 C11D_1 H11D_1 120.0
C11D_1 C12D_1 C7D_1 120.0
C11D_1 C12D_1 C14D_1 112.3(8)
C7D_1 C12D_1 C14D_1 127.7(8)
C8D_1 C13D_1 H13L_1 109.5
C8D_1 C13D_1 H13M_1 109.5
H13L_1 C13D_1 H13M_1 109.5
C8D_1 C13D_1 H13N_1 109.5
H13L_1 C13D_1 H13N_1 109.5
H13M_1 C13D_1 H13N_1 109.5
C12D_1 C14D_1 H14L_1 109.5
C12D_1 C14D_1 H14M_1 109.5
H14L_1 C14D_1 H14M_1 109.5
C12D_1 C14D_1 H14N_1 109.5
H14L_1 C14D_1 H14N_1 109.5
H14M_1 C14D_1 H14N_1 109.5
C10D_1 O1D_1 S1D_1 127.2(4)
O2D_1 S1D_1 O3D_1 118.7(4)
O2D_1 S1D_1 O1D_1 111.4(3)
O3D_1 S1D_1 O1D_1 107.9(3)
O2D_1 S1D_1 C15D_1 110.0(3)
O3D_1 S1D_1 C15D_1 106.8(3)
O1D_1 S1D_1 C15D_1 100.5(3)
F3D_1 C15D_1 F2D_1 110.1(6)
F3D_1 C15D_1 F1D_1 107.5(6)
F2D_1 C15D_1 F1D_1 109.7(6)
F3D_1 C15D_1 S1D_1 109.7(5)
F2D_1 C15D_1 S1D_1 108.5(5)
F1D_1 C15D_1 S1D_1 111.4(5)
B1C_1 N1A_1 B1A_1 123.13(12)
B1C_1 N1A_1 C1A_1 119.31(12)
B1A_1 N1A_1 C1A_1 117.52(12)
C6A_1 C1A_1 C2A_1 119.45(14)
C6A_1 C1A_1 N1A_1 119.10(13)
C2A_1 C1A_1 N1A_1 121.45(14)
C1A_1 C2A_1 C3A_1 119.72(17)
C1A_1 C2A_1 H2A_1 120.1
C3A_1 C2A_1 H2A_1 120.1
C4A_1 C3A_1 C2A_1 120.67(17)
C4A_1 C3A_1 H3A_1 119.7
C2A_1 C3A_1 H3A_1 119.7
C3A_1 C4A_1 C5A_1 119.68(17)
C3A_1 C4A_1 H4A_1 120.2
C5A_1 C4A_1 H4A_1 120.2
C4A_1 C5A_1 C6A_1 119.88(17)
C4A_1 C5A_1 H5A_1 120.1
C6A_1 C5A_1 H5A_1 120.1
C1A_1 C6A_1 C5A_1 120.58(15)
C1A_1 C6A_1 H6A_1 119.7
C5A_1 C6A_1 H6A_1 119.7
N1B_1 B1A_1 N1A_1 117.65(13)
N1B_1 B1A_1 C7A_1 120.83(12)
N1A_1 B1A_1 C7A_1 121.51(13)
C12A_1 C7A_1 C8A_1 119.18(13)
C12A_1 C7A_1 B1A_1 121.28(12)
C8A_1 C7A_1 B1A_1 119.49(12)
C9A_1 C8A_1 C7A_1 120.64(13)
C9A_1 C8A_1 C13A_1 117.78(13)
C7A_1 C8A_1 C13A_1 121.58(13)
C10A_1 C9A_1 C8A_1 118.00(13)
C10A_1 C9A_1 H9A_1 121.0
C8A_1 C9A_1 H9A_1 121.0
C9A_1 C10A_1 C11A_1 123.43(14)
C9A_1 C10A_1 O1A_1 120.20(14)
C11A_1 C10A_1 O1A_1 116.17(14)
C10A_1 C11A_1 C12A_1 118.66(14)
C10A_1 C11A_1 H11A_1 120.7
C12A_1 C11A_1 H11A_1 120.7
C11A_1 C12A_1 C7A_1 120.05(13)
C11A_1 C12A_1 C14A_1 117.91(13)
C7A_1 C12A_1 C14A_1 122.04(13)
C8A_1 C13A_1 H13D_1 109.5
C8A_1 C13A_1 H13E_1 109.5
H13D_1 C13A_1 H13E_1 109.5
C8A_1 C13A_1 H13F_1 109.5
H13D_1 C13A_1 H13F_1 109.5
H13E_1 C13A_1 H13F_1 109.5
C12A_1 C14A_1 H14D_1 109.5
C12A_1 C14A_1 H14E_1 109.5
H14D_1 C14A_1 H14E_1 109.5
C12A_1 C14A_1 H14F_1 109.5
H14D_1 C14A_1 H14F_1 109.5
H14E_1 C14A_1 H14F_1 109.5
C10A_1 O1A_1 S1A_1 122.13(12)
O3A_1 S1A_1 O2A_1 122.63(10)
O3A_1 S1A_1 O1A_1 105.68(10)
O2A_1 S1A_1 O1A_1 112.70(9)
O3A_1 S1A_1 C15A_1 106.25(11)
O2A_1 S1A_1 C15A_1 106.39(12)
O1A_1 S1A_1 C15A_1 100.90(10)
F3A_1 C15A_1 F1A_1 109.1(2)
F3A_1 C15A_1 F2A_1 109.2(2)
F1A_1 C15A_1 F2A_1 108.6(2)
F3A_1 C15A_1 S1A_1 108.76(17)
F1A_1 C15A_1 S1A_1 110.12(18)
F2A_1 C15A_1 S1A_1 111.02(17)
B1B_1 N1B_1 B1A_1 121.95(12)
B1B_1 N1B_1 C1B_1 119.18(12)
B1A_1 N1B_1 C1B_1 118.84(12)
C2B_1 C1B_1 C6B_1 119.61(14)
C2B_1 C1B_1 N1B_1 120.54(13)
C6B_1 C1B_1 N1B_1 119.85(13)
C1B_1 C2B_1 C3B_1 120.29(15)
C1B_1 C2B_1 H2B_1 119.9
C3B_1 C2B_1 H2B_1 119.9
C4B_1 C3B_1 C2B_1 120.01(16)
C4B_1 C3B_1 H3B_1 120.0
C2B_1 C3B_1 H3B_1 120.0
C5B_1 C4B_1 C3B_1 119.78(15)
C5B_1 C4B_1 H4B_1 120.1
C3B_1 C4B_1 H4B_1 120.1
C4B_1 C5B_1 C6B_1 120.37(16)
C4B_1 C5B_1 H5B_1 119.8
C6B_1 C5B_1 H5B_1 119.8
C1B_1 C6B_1 C5B_1 119.94(15)
C1B_1 C6B_1 H6B_1 120.0
C5B_1 C6B_1 H6B_1 120.0
N1B_1 B1B_1 N1C_1 117.28(12)
N1B_1 B1B_1 C7B_1 121.54(12)
N1C_1 B1B_1 C7B_1 121.08(13)
C12B_1 C7B_1 C8B_1 119.47(13)
C12B_1 C7B_1 B1B_1 122.76(12)
C8B_1 C7B_1 B1B_1 117.73(13)
C9B_1 C8B_1 C7B_1 120.14(14)
C9B_1 C8B_1 C13B_1 118.34(13)
C7B_1 C8B_1 C13B_1 121.51(13)
C10B_1 C9B_1 C8B_1 118.30(13)
C10B_1 C9B_1 H9B_1 120.8
C8B_1 C9B_1 H9B_1 120.8
C11B_1 C10B_1 C9B_1 123.51(13)
C11B_1 C10B_1 O1B_1 116.88(14)
C9B_1 C10B_1 O1B_1 119.48(13)
C10B_1 C11B_1 C12B_1 118.50(14)
C10B_1 C11B_1 H11B_1 120.7
C12B_1 C11B_1 H11B_1 120.7
C11B_1 C12B_1 C7B_1 120.06(13)
C11B_1 C12B_1 C14B_1 118.23(14)
C7B_1 C12B_1 C14B_1 121.71(13)
C8B_1 C13B_1 H13G_1 109.5
C8B_1 C13B_1 H13H_1 109.5
H13G_1 C13B_1 H13H_1 109.5
C8B_1 C13B_1 H13I_1 109.5
H13G_1 C13B_1 H13I_1 109.5
H13H_1 C13B_1 H13I_1 109.5
C12B_1 C14B_1 H14G_1 109.5
C12B_1 C14B_1 H14H_1 109.5
H14G_1 C14B_1 H14H_1 109.5
C12B_1 C14B_1 H14I_1 109.5
H14G_1 C14B_1 H14I_1 109.5
H14H_1 C14B_1 H14I_1 109.5
C10B_1 O1B_1 S1B_1 121.64(10)
O2B_1 S1B_1 O3B_1 122.06(8)
O2B_1 S1B_1 O1B_1 112.61(7)
O3B_1 S1B_1 O1B_1 106.14(8)
O2B_1 S1B_1 C15B_1 106.25(9)
O3B_1 S1B_1 C15B_1 106.34(10)
O1B_1 S1B_1 C15B_1 101.34(8)
F3B_1 C15B_1 F1B_1 109.10(17)
F3B_1 C15B_1 F2B_1 109.61(18)
F1B_1 C15B_1 F2B_1 108.81(18)
F3B_1 C15B_1 S1B_1 109.67(15)
F1B_1 C15B_1 S1B_1 110.82(13)
F2B_1 C15B_1 S1B_1 108.82(13)

loop_
_geom_bond_atom_site_label_1
_geom_bond_atom_site_label_2
_geom_bond_distance
N1C_1 B1B_1 1.4473(19)
N1C_1 C1C_1 1.4489(18)
N1C_1 B1C_1 1.4688(18)
C1C_1 C6C_1 1.388(2)
C1C_1 C2C_1 1.391(2)
C2C_1 C3C_1 1.390(2)
C2C_1 H2C_1 0.9500
C3C_1 C4C_1 1.386(3)
C3C_1 H3C_1 0.9500
C4C_1 C5C_1 1.384(3)
C4C_1 H4C_1 0.9500
C5C_1 C6C_1 1.391(2)
C5C_1 H5C_1 0.9500
C6C_1 H6C_1 0.9500
B1C_1 N1A_1 1.4102(18)
B1C_1 C7D_1 1.523(4)
B1C_1 C7C_1 1.595(2)
C7C_1 C8C_1 1.3900
C7C_1 C12C_1 1.3900
C8C_1 C9C_1 1.3900
C8C_1 C13C_1 1.532(12)
C9C_1 C10C_1 1.3900
C9C_1 H9C_1 0.9500
C10C_1 C11C_1 1.3900
C10C_1 O1C_1 1.403(3)
C11C_1 C12C_1 1.3900
C11C_1 H11C_1 0.9500
C12C_1 C14C_1 1.503(5)
C13C_1 H13A_1 0.9800
C13C_1 H13B_1 0.9800
C13C_1 H13C_1 0.9800
C14C_1 H14A_1 0.9800
C14C_1 H14B_1 0.9800
C14C_1 H14C_1 0.9800
O1C_1 S1C_1 1.541(3)
S1C_1 O2C_1 1.385(2)
S1C_1 O3C_1 1.431(2)
S1C_1 C15C_1 1.806(3)
C15C_1 F3C_1 1.313(3)
C15C_1 F1C_1 1.318(2)
C15C_1 F2C_1 1.326(4)
C7D_1 C8D_1 1.3900
C7D_1 C12D_1 1.3900
C8D_1 C9D_1 1.3900
C8D_1 C13D_1 1.43(3)
C9D_1 C10D_1 1.3900
C9D_1 H9D_1 0.9500
C10D_1 C11D_1 1.3900
C10D_1 O1D_1 1.422(5)
C11D_1 C12D_1 1.3900
C11D_1 H11D_1 0.9500
C12D_1 C14D_1 1.55(2)
C13D_1 H13L_1 0.9800
C13D_1 H13M_1 0.9800
C13D_1 H13N_1 0.9800
C14D_1 H14L_1 0.9800
C14D_1 H14M_1 0.9800
C14D_1 H14N_1 0.9800
O1D_1 S1D_1 1.536(5)
S1D_1 O2D_1 1.394(5)
S1D_1 O3D_1 1.444(5)
S1D_1 C15D_1 1.801(6)
C15D_1 F3D_1 1.325(7)
C15D_1 F2D_1 1.326(7)
C15D_1 F1D_1 1.342(7)
N1A_1 B1A_1 1.4436(19)
N1A_1 C1A_1 1.4448(19)
C1A_1 C6A_1 1.388(2)
C1A_1 C2A_1 1.393(2)
C2A_1 C3A_1 1.393(2)
C2A_1 H2A_1 0.9500
C3A_1 C4A_1 1.382(3)
C3A_1 H3A_1 0.9500
C4A_1 C5A_1 1.389(3)
C4A_1 H4A_1 0.9500
C5A_1 C6A_1 1.390(2)
C5A_1 H5A_1 0.9500
C6A_1 H6A_1 0.9500
B1A_1 N1B_1 1.4404(19)
B1A_1 C7A_1 1.582(2)
C7A_1 C12A_1 1.403(2)
C7A_1 C8A_1 1.4099(19)
C8A_1 C9A_1 1.391(2)
C8A_1 C13A_1 1.507(2)
C9A_1 C10A_1 1.374(2)
C9A_1 H9A_1 0.9500
C10A_1 C11A_1 1.378(2)
C10A_1 O1A_1 1.4346(19)
C11A_1 C12A_1 1.392(2)
C11A_1 H11A_1 0.9500
C12A_1 C14A_1 1.506(2)
C13A_1 H13D_1 0.9800
C13A_1 H13E_1 0.9800
C13A_1 H13F_1 0.9800
C14A_1 H14D_1 0.9800
C14A_1 H14E_1 0.9800
C14A_1 H14F_1 0.9800
O1A_1 S1A_1 1.5568(15)
S1A_1 O3A_1 1.4102(17)
S1A_1 O2A_1 1.4154(16)
S1A_1 C15A_1 1.829(3)
C15A_1 F3A_1 1.318(3)
C15A_1 F1A_1 1.318(3)
C15A_1 F2A_1 1.320(3)
N1B_1 B1B_1 1.441(2)
N1B_1 C1B_1 1.4426(18)
C1B_1 C2B_1 1.390(2)
C1B_1 C6B_1 1.392(2)
C2B_1 C3B_1 1.391(2)
C2B_1 H2B_1 0.9500
C3B_1 C4B_1 1.390(3)
C3B_1 H3B_1 0.9500
C4B_1 C5B_1 1.385(3)
C4B_1 H4B_1 0.9500
C5B_1 C6B_1 1.392(2)
C5B_1 H5B_1 0.9500
C6B_1 H6B_1 0.9500
B1B_1 C7B_1 1.583(2)
C7B_1 C12B_1 1.404(2)
C7B_1 C8B_1 1.4125(19)
C8B_1 C9B_1 1.3960(19)
C8B_1 C13B_1 1.506(2)
C9B_1 C10B_1 1.376(2)
C9B_1 H9B_1 0.9500
C10B_1 C11B_1 1.376(2)
C10B_1 O1B_1 1.4375(17)
C11B_1 C12B_1 1.398(2)
C11B_1 H11B_1 0.9500
C12B_1 C14B_1 1.509(2)
C13B_1 H13G_1 0.9800
C13B_1 H13H_1 0.9800
C13B_1 H13I_1 0.9800
C14B_1 H14G_1 0.9800
C14B_1 H14H_1 0.9800
C14B_1 H14I_1 0.9800
O1B_1 S1B_1 1.5616(12)
S1B_1 O2B_1 1.4124(13)
S1B_1 O3B_1 1.4149(13)
S1B_1 C15B_1 1.827(2)
C15B_1 F3B_1 1.314(2)
C15B_1 F1B_1 1.316(2)
C15B_1 F2B_1 1.326(2)

loop_
_geom_torsion_atom_site_label_1
_geom_torsion_atom_site_label_2
_geom_torsion_atom_site_label_3
_geom_torsion_atom_site_label_4
_geom_torsion
B1B_1 N1C_1 C1C_1 C6C_1 -116.47(16)
B1C_1 N1C_1 C1C_1 C6C_1 62.45(19)
B1B_1 N1C_1 C1C_1 C2C_1 63.70(18)
B1C_1 N1C_1 C1C_1 C2C_1 -117.38(16)
C6C_1 C1C_1 C2C_1 C3C_1 0.5(2)
N1C_1 C1C_1 C2C_1 C3C_1 -179.71(15)
C1C_1 C2C_1 C3C_1 C4C_1 -0.7(3)
C2C_1 C3C_1 C4C_1 C5C_1 0.1(3)
C3C_1 C4C_1 C5C_1 C6C_1 0.8(3)
C2C_1 C1C_1 C6C_1 C5C_1 0.4(2)
N1C_1 C1C_1 C6C_1 C5C_1 -179.41(14)
C4C_1 C5C_1 C6C_1 C1C_1 -1.0(3)
B1B_1 N1C_1 B1C_1 N1A_1 -3.8(2)
C1C_1 N1C_1 B1C_1 N1A_1 177.30(13)
B1B_1 N1C_1 B1C_1 C7D_1 -179.4(3)
C1C_1 N1C_1 B1C_1 C7D_1 1.8(4)
B1B_1 N1C_1 B1C_1 C7C_1 173.00(14)
C1C_1 N1C_1 B1C_1 C7C_1 -5.9(2)
N1A_1 B1C_1 C7C_1 C8C_1 -103.47(16)
N1C_1 B1C_1 C7C_1 C8C_1 79.93(15)
N1A_1 B1C_1 C7C_1 C12C_1 76.47(17)
N1C_1 B1C_1 C7C_1 C12C_1 -100.12(15)
C12C_1 C7C_1 C8C_1 C9C_1 0.0
B1C_1 C7C_1 C8C_1 C9C_1 179.94(6)
C12C_1 C7C_1 C8C_1 C13C_1 -179.09(18)
B1C_1 C7C_1 C8C_1 C13C_1 0.86(17)
C7C_1 C8C_1 C9C_1 C10C_1 0.0
C13C_1 C8C_1 C9C_1 C10C_1 179.12(17)
C8C_1 C9C_1 C10C_1 C11C_1 0.0
C8C_1 C9C_1 C10C_1 O1C_1 174.6(2)
C9C_1 C10C_1 C11C_1 C12C_1 0.0
O1C_1 C10C_1 C11C_1 C12C_1 -174.7(2)
C10C_1 C11C_1 C12C_1 C7C_1 0.0
C10C_1 C11C_1 C12C_1 C14C_1 -179.08(17)
C8C_1 C7C_1 C12C_1 C11C_1 0.0
B1C_1 C7C_1 C12C_1 C11C_1 -179.94(6)
C8C_1 C7C_1 C12C_1 C14C_1 179.06(17)
B1C_1 C7C_1 C12C_1 C14C_1 -0.88(19)
C11C_1 C10C_1 O1C_1 S1C_1 -115.0(3)
C9C_1 C10C_1 O1C_1 S1C_1 70.4(3)
C10C_1 O1C_1 S1C_1 O2C_1 2.5(3)
C10C_1 O1C_1 S1C_1 O3C_1 -134.8(3)
C10C_1 O1C_1 S1C_1 C15C_1 115.8(3)
O2C_1 S1C_1 C15C_1 F3C_1 -60.0(2)
O3C_1 S1C_1 C15C_1 F3C_1 73.7(2)
O1C_1 S1C_1 C15C_1 F3C_1 -176.3(2)
O2C_1 S1C_1 C15C_1 F1C_1 179.77(18)
O3C_1 S1C_1 C15C_1 F1C_1 -46.5(2)
O1C_1 S1C_1 C15C_1 F1C_1 63.5(2)
O2C_1 S1C_1 C15C_1 F2C_1 58.1(3)
O3C_1 S1C_1 C15C_1 F2C_1 -168.2(2)
O1C_1 S1C_1 C15C_1 F2C_1 -58.2(3)
N1A_1 B1C_1 C7D_1 C8D_1 -95.9(3)
N1C_1 B1C_1 C7D_1 C8D_1 79.1(3)
N1A_1 B1C_1 C7D_1 C12D_1 83.7(3)
N1C_1 B1C_1 C7D_1 C12D_1 -101.3(3)
C12D_1 C7D_1 C8D_1 C9D_1 0.0
B1C_1 C7D_1 C8D_1 C9D_1 179.57(9)
C12D_1 C7D_1 C8D_1 C13D_1 -178.9(3)
B1C_1 C7D_1 C8D_1 C13D_1 0.6(3)
C7D_1 C8D_1 C9D_1 C10D_1 0.0
C13D_1 C8D_1 C9D_1 C10D_1 178.9(3)
C8D_1 C9D_1 C10D_1 C11D_1 0.0
C8D_1 C9D_1 C10D_1 O1D_1 175.3(3)
C9D_1 C10D_1 C11D_1 C12D_1 0.0
O1D_1 C10D_1 C11D_1 C12D_1 -175.3(3)
C10D_1 C11D_1 C12D_1 C7D_1 0.0
C10D_1 C11D_1 C12D_1 C14D_1 -179.9(2)
C8D_1 C7D_1 C12D_1 C11D_1 0.0
B1C_1 C7D_1 C12D_1 C11D_1 -179.65(7)
C8D_1 C7D_1 C12D_1 C14D_1 179.8(3)
B1C_1 C7D_1 C12D_1 C14D_1 0.2(3)
C11D_1 C10D_1 O1D_1 S1D_1 -122.9(5)
C9D_1 C10D_1 O1D_1 S1D_1 61.8(6)
C10D_1 O1D_1 S1D_1 O2D_1 -46.1(6)
C10D_1 O1D_1 S1D_1 O3D_1 -178.0(5)
C10D_1 O1D_1 S1D_1 C15D_1 70.4(5)
O2D_1 S1D_1 C15D_1 F3D_1 -76.3(6)
O3D_1 S1D_1 C15D_1 F3D_1 53.7(6)
O1D_1 S1D_1 C15D_1 F3D_1 166.2(5)
O2D_1 S1D_1 C15D_1 F2D_1 44.0(6)
O3D_1 S1D_1 C15D_1 F2D_1 174.0(5)
O1D_1 S1D_1 C15D_1 F2D_1 -73.5(5)
O2D_1 S1D_1 C15D_1 F1D_1 164.9(5)
O3D_1 S1D_1 C15D_1 F1D_1 -65.1(6)
O1D_1 S1D_1 C15D_1 F1D_1 47.4(6)
N1C_1 B1C_1 N1A_1 B1A_1 -5.7(2)
C7D_1 B1C_1 N1A_1 B1A_1 169.2(4)
C7C_1 B1C_1 N1A_1 B1A_1 177.70(15)
N1C_1 B1C_1 N1A_1 C1A_1 171.66(12)
C7D_1 B1C_1 N1A_1 C1A_1 -13.5(4)
C7C_1 B1C_1 N1A_1 C1A_1 -5.0(2)
B1C_1 N1A_1 C1A_1 C6A_1 -115.86(16)
B1A_1 N1A_1 C1A_1 C6A_1 61.61(18)
B1C_1 N1A_1 C1A_1 C2A_1 64.0(2)
B1A_1 N1A_1 C1A_1 C2A_1 -118.55(16)
C6A_1 C1A_1 C2A_1 C3A_1 -1.0(3)
N1A_1 C1A_1 C2A_1 C3A_1 179.12(17)
C1A_1 C2A_1 C3A_1 C4A_1 0.5(3)
C2A_1 C3A_1 C4A_1 C5A_1 0.1(3)
C3A_1 C4A_1 C5A_1 C6A_1 -0.1(3)
C2A_1 C1A_1 C6A_1 C5A_1 1.0(2)
N1A_1 C1A_1 C6A_1 C5A_1 -179.14(15)
C4A_1 C5A_1 C6A_1 C1A_1 -0.4(3)
B1C_1 N1A_1 B1A_1 N1B_1 7.1(2)
C1A_1 N1A_1 B1A_1 N1B_1 -170.28(12)
B1C_1 N1A_1 B1A_1 C7A_1 -171.91(13)
C1A_1 N1A_1 B1A_1 C7A_1 10.73(19)
N1B_1 B1A_1 C7A_1 C12A_1 72.44(19)
N1A_1 B1A_1 C7A_1 C12A_1 -108.60(16)
N1B_1 B1A_1 C7A_1 C8A_1 -105.05(16)
N1A_1 B1A_1 C7A_1 C8A_1 73.91(18)
C12A_1 C7A_1 C8A_1 C9A_1 -2.1(2)
B1A_1 C7A_1 C8A_1 C9A_1 175.46(14)
C12A_1 C7A_1 C8A_1 C13A_1 178.56(14)
B1A_1 C7A_1 C8A_1 C13A_1 -3.9(2)
C7A_1 C8A_1 C9A_1 C10A_1 1.7(2)
C13A_1 C8A_1 C9A_1 C10A_1 -178.91(15)
C8A_1 C9A_1 C10A_1 C11A_1 -0.2(3)
C8A_1 C9A_1 C10A_1 O1A_1 -174.93(15)
C9A_1 C10A_1 C11A_1 C12A_1 -1.0(3)
O1A_1 C10A_1 C11A_1 C12A_1 173.97(15)
C10A_1 C11A_1 C12A_1 C7A_1 0.6(2)
C10A_1 C11A_1 C12A_1 C14A_1 -178.93(15)
C8A_1 C7A_1 C12A_1 C11A_1 0.9(2)
B1A_1 C7A_1 C12A_1 C11A_1 -176.60(14)
C8A_1 C7A_1 C12A_1 C14A_1 -179.59(14)
B1A_1 C7A_1 C12A_1 C14A_1 2.9(2)
C9A_1 C10A_1 O1A_1 S1A_1 -65.5(2)
C11A_1 C10A_1 O1A_1 S1A_1 119.33(15)
C10A_1 O1A_1 S1A_1 O3A_1 170.08(14)
C10A_1 O1A_1 S1A_1 O2A_1 33.65(18)
C10A_1 O1A_1 S1A_1 C15A_1 -79.43(15)
O3A_1 S1A_1 C15A_1 F3A_1 -61.2(2)
O2A_1 S1A_1 C15A_1 F3A_1 71.0(2)
O1A_1 S1A_1 C15A_1 F3A_1 -171.26(17)
O3A_1 S1A_1 C15A_1 F1A_1 58.36(19)
O2A_1 S1A_1 C15A_1 F1A_1 -169.49(16)
O1A_1 S1A_1 C15A_1 F1A_1 -51.70(18)
O3A_1 S1A_1 C15A_1 F2A_1 178.67(17)
O2A_1 S1A_1 C15A_1 F2A_1 -49.18(19)
O1A_1 S1A_1 C15A_1 F2A_1 68.62(18)
N1A_1 B1A_1 N1B_1 B1B_1 1.0(2)
C7A_1 B1A_1 N1B_1 B1B_1 -179.96(12)
N1A_1 B1A_1 N1B_1 C1B_1 178.67(12)
C7A_1 B1A_1 N1B_1 C1B_1 -2.33(19)
B1B_1 N1B_1 C1B_1 C2B_1 64.33(19)
B1A_1 N1B_1 C1B_1 C2B_1 -113.37(16)
B1B_1 N1B_1 C1B_1 C6B_1 -115.06(16)
B1A_1 N1B_1 C1B_1 C6B_1 67.24(19)
C6B_1 C1B_1 C2B_1 C3B_1 0.2(2)
N1B_1 C1B_1 C2B_1 C3B_1 -179.23(15)
C1B_1 C2B_1 C3B_1 C4B_1 -0.5(3)
C2B_1 C3B_1 C4B_1 C5B_1 0.1(3)
C3B_1 C4B_1 C5B_1 C6B_1 0.7(3)
C2B_1 C1B_1 C6B_1 C5B_1 0.6(2)
N1B_1 C1B_1 C6B_1 C5B_1 180.00(15)
C4B_1 C5B_1 C6B_1 C1B_1 -1.1(3)
B1A_1 N1B_1 B1B_1 N1C_1 -9.8(2)
C1B_1 N1B_1 B1B_1 N1C_1 172.56(12)
B1A_1 N1B_1 B1B_1 C7B_1 166.43(13)
C1B_1 N1B_1 B1B_1 C7B_1 -11.2(2)
C1C_1 N1C_1 B1B_1 N1B_1 -169.83(12)
B1C_1 N1C_1 B1B_1 N1B_1 11.3(2)
C1C_1 N1C_1 B1B_1 C7B_1 13.91(19)
B1C_1 N1C_1 B1B_1 C7B_1 -164.99(13)
N1B_1 B1B_1 C7B_1 C12B_1 75.10(19)
N1C_1 B1B_1 C7B_1 C12B_1 -108.80(17)
N1B_1 B1B_1 C7B_1 C8B_1 -102.50(16)
N1C_1 B1B_1 C7B_1 C8B_1 73.60(18)
C12B_1 C7B_1 C8B_1 C9B_1 0.8(2)
B1B_1 C7B_1 C8B_1 C9B_1 178.46(13)
C12B_1 C7B_1 C8B_1 C13B_1 -178.18(13)
B1B_1 C7B_1 C8B_1 C13B_1 -0.5(2)
C7B_1 C8B_1 C9B_1 C10B_1 -0.8(2)
C13B_1 C8B_1 C9B_1 C10B_1 178.15(13)
C8B_1 C9B_1 C10B_1 C11B_1 0.2(2)
C8B_1 C9B_1 C10B_1 O1B_1 175.99(13)
C9B_1 C10B_1 C11B_1 C12B_1 0.5(2)
O1B_1 C10B_1 C11B_1 C12B_1 -175.39(13)
C10B_1 C11B_1 C12B_1 C7B_1 -0.6(2)
C10B_1 C11B_1 C12B_1 C14B_1 179.04(15)
C8B_1 C7B_1 C12B_1 C11B_1 -0.1(2)
B1B_1 C7B_1 C12B_1 C11B_1 -177.63(14)
C8B_1 C7B_1 C12B_1 C14B_1 -179.64(14)
B1B_1 C7B_1 C12B_1 C14B_1 2.8(2)
C11B_1 C10B_1 O1B_1 S1B_1 -111.60(14)
C9B_1 C10B_1 O1B_1 S1B_1 72.35(18)
C10B_1 O1B_1 S1B_1 O2B_1 -31.76(15)
C10B_1 O1B_1 S1B_1 O3B_1 -167.74(13)
C10B_1 O1B_1 S1B_1 C15B_1 81.36(14)
O2B_1 S1B_1 C15B_1 F3B_1 171.84(14)
O3B_1 S1B_1 C15B_1 F3B_1 -56.75(17)
O1B_1 S1B_1 C15B_1 F3B_1 54.00(16)
O2B_1 S1B_1 C15B_1 F1B_1 51.33(15)
O3B_1 S1B_1 C15B_1 F1B_1 -177.25(13)
O1B_1 S1B_1 C15B_1 F1B_1 -66.51(14)
O2B_1 S1B_1 C15B_1 F2B_1 -68.27(16)
O3B_1 S1B_1 C15B_1 F2B_1 63.14(16)
O1B_1 S1B_1 C15B_1 F2B_1 173.89(14)
